data_4506593
loop_
_publ_author_name
'Hu, Jin-Song'
'Yao, Xiao-Qiang'
'Zhang, Ming-Dao'
'Qin, Ling'
'Li, Yi-Zhi'
'Guo, Zi-Jian'
'Zheng, He-Gen'
'Xue, Zi-Ling'

_publ_section_title
;
 Syntheses, Structures, and Characteristics of Four New Metal--Organic
 Frameworks Based on Flexible Tetrapyridines and Aromatic
 Polycarboxylate Acids
;
_journal_issue 7
_journal_name_full 'Crystal Growth &amp; Design'
_journal_page_first 3426
_journal_paper_doi 10.1021/cg201362x
_journal_volume 12
_journal_year 2012
_chemical_formula_moiety 'C41 H38 Co2 N4 O17'
_chemical_formula_sum 'C41 H38 Co2 N4 O17'
_chemical_formula_weight 976.61
_chemical_name_systematic
; 
 ? 
;
_space_group_IT_number 13
_symmetry_cell_setting monoclinic
_symmetry_space_group_name_Hall '-P 2yc'
_symmetry_space_group_name_H-M 'P 1 2/c 1'
_atom_sites_solution_hydrogens geom
_atom_sites_solution_primary direct
_atom_sites_solution_secondary difmap
_audit_creation_method SHELXL-97
_cell_angle_alpha 90.00
_cell_angle_beta 91.603(2)
_cell_angle_gamma 90.00
_cell_formula_units_Z 2
_cell_length_a 10.4063(12)
_cell_length_b 9.3137(11)
_cell_length_c 23.889(3)
_cell_measurement_reflns_used 4001
_cell_measurement_temperature 273(2)
_cell_measurement_theta_max 27.05
_cell_measurement_theta_min 2.56
_cell_volume 2314.4(5)
_computing_cell_refinement 'SMART (Bruker, 2000)'
_computing_data_collection 'SMART (Bruker, 2000)'
_computing_data_reduction 'SMART (Bruker, 2000)'
_computing_molecular_graphics SHELXTL
_computing_publication_material SHELXTL
_computing_structure_refinement 'SHELXL-97 (Sheldrick, 1997)'
_computing_structure_solution 'SHELXS-97 (Sheldrick, 1990)'
_diffrn_ambient_temperature 273(2)
_diffrn_measured_fraction_theta_full 0.998
_diffrn_measured_fraction_theta_max 0.998
_diffrn_measurement_device_type 'CCD area detector'
_diffrn_measurement_method 'phi and omega scans'
_diffrn_radiation_monochromator graphite
_diffrn_radiation_source 'fine-focus sealed tube'
_diffrn_radiation_type MoK\a
_diffrn_radiation_wavelength 0.71073
_diffrn_reflns_av_R_equivalents 0.0913
_diffrn_reflns_av_sigmaI/netI 0.0692
_diffrn_reflns_limit_h_max 12
_diffrn_reflns_limit_h_min -11
_diffrn_reflns_limit_k_max 11
_diffrn_reflns_limit_k_min -10
_diffrn_reflns_limit_l_max 24
_diffrn_reflns_limit_l_min -28
_diffrn_reflns_number 11122
_diffrn_reflns_theta_full 25.00
_diffrn_reflns_theta_max 25.00
_diffrn_reflns_theta_min 1.71
_exptl_absorpt_coefficient_mu 0.790
_exptl_absorpt_correction_T_max 0.814
_exptl_absorpt_correction_T_min 0.789
_exptl_absorpt_correction_type multi-scan
_exptl_absorpt_process_details 'SADABS; Bruker, 2000'
_exptl_crystal_colour purple
_exptl_crystal_density_diffrn 1.401
_exptl_crystal_density_method 'not measured'
_exptl_crystal_description block
_exptl_crystal_F_000 1004
_exptl_crystal_size_max 0.30
_exptl_crystal_size_mid 0.28
_exptl_crystal_size_min 0.26
_refine_diff_density_max 0.710
_refine_diff_density_min -0.357
_refine_diff_density_rms 0.099
_refine_ls_extinction_method none
_refine_ls_goodness_of_fit_ref 1.082
_refine_ls_hydrogen_treatment constr
_refine_ls_matrix_type full
_refine_ls_number_parameters 296
_refine_ls_number_reflns 4082
_refine_ls_number_restraints 12
_refine_ls_restrained_S_all 1.088
_refine_ls_R_factor_all 0.0668
_refine_ls_R_factor_gt 0.0578
_refine_ls_shift/su_max 0.000
_refine_ls_shift/su_mean 0.000
_refine_ls_structure_factor_coef Fsqd
_refine_ls_weighting_details 'calc w=1/[\s^2^(Fo^2^)+(0.0937P)^2^+0.0125P] where P=(Fo^2^+2Fc^2^)/3'
_refine_ls_weighting_scheme calc
_refine_ls_wR_factor_gt 0.1557
_refine_ls_wR_factor_ref 0.1608
_reflns_number_gt 3359
_reflns_number_total 4082
_reflns_threshold_expression >2sigma(I)
_cod_duplicate_entry 4506137
_cod_data_source_file cg201362x_si_002.cif
_cod_data_source_block 1
_cod_original_sg_symbol_H-M 'P 2/c'
_cod_database_code 4506593

loop_
_symmetry_equiv_pos_as_xyz
'x, y, z'
'-x, y, -z+1/2'
'-x, -y, -z'
'x, -y, z-1/2'

loop_
_atom_site_label
_atom_site_type_symbol
_atom_site_fract_x
_atom_site_fract_y
_atom_site_fract_z
_atom_site_U_iso_or_equiv
_atom_site_adp_type
_atom_site_occupancy
_atom_site_symmetry_multiplicity
_atom_site_calc_flag
_atom_site_refinement_flags
O8 O -0.007(2) 0.0728(10) 0.5182(6) 0.519(14) Uani 1 1 d U
H8D H 0.0635 0.0724 0.5374 0.622 Uiso 1 1 d R
H8C H 0.0085 0.0523 0.4844 0.778 Uiso 1 1 d R
C2 C 0.4597(3) -0.0627(3) 0.69991(13) 0.0342(7) Uani 1 1 d .
H2A H 0.4299 -0.1236 0.6693 0.041 Uiso 1 1 calc R
H2B H 0.3901 0.0009 0.7098 0.041 Uiso 1 1 calc R
C3 C 0.8741(3) 0.8038(4) 0.61720(13) 0.0370(8) Uani 1 1 d .
H3 H 0.8121 0.8694 0.6279 0.044 Uiso 1 1 calc R
C5 C 0.6145(3) -0.2465(3) 0.73482(13) 0.0359(8) Uani 1 1 d .
H5A H 0.5991 -0.2921 0.6988 0.043 Uiso 1 1 calc R
H5B H 0.6914 -0.1881 0.7328 0.043 Uiso 1 1 calc R
C6 C 0.4350(4) 0.1338(4) 0.61171(15) 0.0444(9) Uani 1 1 d .
H6 H 0.3643 0.0752 0.6177 0.053 Uiso 1 1 calc R
C7 C 0.9313(4) 0.5920(4) 0.56765(16) 0.0498(9) Uani 1 1 d .
H7 H 0.9085 0.5159 0.5442 0.060 Uiso 1 1 calc R
C8 C 1.0012(3) 0.8223(4) 0.63519(14) 0.0392(8) Uani 1 1 d .
C9 C 0.8391(3) 0.6885(4) 0.58340(13) 0.0373(8) Uani 1 1 d .
C10 C 1.0390(4) 0.9463(4) 0.67094(16) 0.0470(9) Uani 1 1 d .
C11 C 0.5490(3) 0.1139(4) 0.64202(14) 0.0396(8) Uani 1 1 d .
C12 C 0.7059(3) -0.4649(4) 0.76848(14) 0.0396(8) Uani 1 1 d .
C13 C 0.4284(4) 0.2413(4) 0.57282(15) 0.0475(9) Uani 1 1 d .
H13 H 0.3508 0.2535 0.5531 0.057 Uiso 1 1 calc R
C14 C 0.6998(4) 0.6692(4) 0.56585(15) 0.0440(9) Uani 1 1 d .
C15 C 1.0920(4) 0.7229(4) 0.61973(17) 0.0553(10) Uani 1 1 d .
H15 H 1.1771 0.7339 0.6319 0.066 Uiso 1 1 calc R
C16 C 0.7080(4) -0.5741(4) 0.80776(17) 0.0556(11) Uani 1 1 d .
H16 H 0.6576 -0.5684 0.8392 0.067 Uiso 1 1 calc R
C17 C 0.6519(4) 0.1967(5) 0.6279(2) 0.0766(16) Uani 1 1 d .
H17 H 0.7324 0.1811 0.6447 0.092 Uiso 1 1 calc R
C18 C 0.5000 -0.1542(4) 0.7500 0.0308(10) Uani 1 2 d S
C19 C 0.7818(4) -0.4793(4) 0.72289(15) 0.0496(10) Uani 1 1 d .
H19 H 0.7819 -0.4091 0.6952 0.059 Uiso 1 1 calc R
C20 C 1.0573(4) 0.6068(5) 0.58626(18) 0.0606(11) Uani 1 1 d .
H20 H 1.1186 0.5393 0.5764 0.073 Uiso 1 1 calc R
C21 C 0.6346(4) 0.3026(5) 0.5888(2) 0.0780(16) Uani 1 1 d .
H21 H 0.7050 0.3601 0.5809 0.094 Uiso 1 1 calc R
C29 C 0.8570(4) -0.5984(4) 0.71887(16) 0.0561(11) Uani 1 1 d .
H29 H 0.9096 -0.6060 0.6882 0.067 Uiso 1 1 calc R
C30 C 0.7855(4) -0.6910(4) 0.79959(17) 0.0521(10) Uani 1 1 d .
H30 H 0.7853 -0.7640 0.8261 0.063 Uiso 1 1 calc R
Co1 Co 1.0000 1.14072(6) 0.7500 0.0347(2) Uani 1 2 d S
Co2 Co 0.5000 0.5000 0.5000 0.0340(2) Uani 1 2 d S
N1 N 0.8600(3) -0.7059(3) 0.75657(12) 0.0421(7) Uani 1 1 d .
N2 N 0.5242(3) 0.3297(3) 0.56093(12) 0.0445(7) Uani 1 1 d .
O1 O 0.6183(3) 0.7358(4) 0.59217(14) 0.0947(13) Uani 1 1 d .
O2 O 0.6759(2) 0.5808(2) 0.52710(9) 0.0397(6) Uani 1 1 d .
O3 O 0.9523(3) 1.0367(3) 0.68210(11) 0.0542(7) Uani 1 1 d .
O4 O 1.1489(3) 0.9582(4) 0.68996(18) 0.0985(14) Uani 1 1 d .
O5 O 0.5679(2) 0.0190(2) 0.68343(10) 0.0446(6) Uani 1 1 d .
O6 O 0.6297(3) -0.3532(2) 0.77813(10) 0.0459(6) Uani 1 1 d .
O7 O 0.6003(3) 0.3719(3) 0.44014(11) 0.0563(7) Uani 1 1 d .
O9 O 0.243(3) 0.8894(17) 0.5175(6) 0.291(11) Uani 0.50 1 d PU
H9D H 0.3118 0.8407 0.5196 0.349 Uiso 0.50 1 d PR
H9B H 0.2143 0.8901 0.4838 0.437 Uiso 0.50 1 d PR

loop_
_atom_site_aniso_label
_atom_site_aniso_U_11
_atom_site_aniso_U_22
_atom_site_aniso_U_33
_atom_site_aniso_U_23
_atom_site_aniso_U_13
_atom_site_aniso_U_12
O8 0.94(3) 0.258(14) 0.37(2) 0.218(17) 0.38(2) 0.14(2)
C2 0.0312(17) 0.0301(17) 0.0407(18) 0.0038(14) -0.0109(14) -0.0039(14)
C3 0.0318(18) 0.043(2) 0.0357(18) -0.0014(14) -0.0059(14) -0.0055(15)
C5 0.044(2) 0.0298(16) 0.0342(17) 0.0039(13) -0.0021(14) 0.0046(15)
C6 0.0358(19) 0.044(2) 0.052(2) 0.0135(17) -0.0108(16) -0.0094(16)
C7 0.050(2) 0.049(2) 0.050(2) -0.0118(17) -0.0138(17) -0.0075(19)
C8 0.0356(19) 0.0376(18) 0.0437(19) -0.0017(15) -0.0114(15) -0.0075(16)
C9 0.0350(19) 0.0432(19) 0.0332(17) -0.0003(14) -0.0072(14) -0.0099(16)
C10 0.043(2) 0.042(2) 0.055(2) -0.0040(17) -0.0145(17) -0.0063(18)
C11 0.0351(19) 0.0371(18) 0.046(2) 0.0104(15) -0.0112(15) -0.0037(15)
C12 0.045(2) 0.0336(18) 0.0399(19) 0.0028(15) -0.0047(15) 0.0088(16)
C13 0.038(2) 0.055(2) 0.049(2) 0.0168(17) -0.0162(16) -0.0082(18)
C14 0.037(2) 0.055(2) 0.0403(19) -0.0043(17) -0.0071(15) -0.0130(18)
C15 0.037(2) 0.056(2) 0.072(3) -0.014(2) -0.0172(18) 0.0007(19)
C16 0.059(3) 0.049(2) 0.059(2) 0.0192(19) 0.0153(19) 0.018(2)
C17 0.046(3) 0.084(3) 0.098(3) 0.049(3) -0.037(2) -0.029(2)
C18 0.033(2) 0.026(2) 0.032(2) 0.000 -0.0110(18) 0.000
C19 0.067(3) 0.039(2) 0.043(2) 0.0125(16) 0.0066(18) 0.0189(19)
C20 0.044(2) 0.056(2) 0.081(3) -0.019(2) -0.015(2) 0.009(2)
C21 0.054(3) 0.078(3) 0.100(3) 0.052(3) -0.038(2) -0.036(2)
C29 0.068(3) 0.054(2) 0.047(2) 0.0084(18) 0.0108(19) 0.026(2)
C30 0.054(2) 0.039(2) 0.063(2) 0.0204(18) 0.0053(19) 0.0119(18)
Co1 0.0306(4) 0.0259(4) 0.0470(4) 0.000 -0.0092(3) 0.000
Co2 0.0320(4) 0.0374(4) 0.0318(4) 0.0050(3) -0.0112(3) -0.0108(3)
N1 0.0455(18) 0.0328(15) 0.0478(17) 0.0043(13) -0.0012(14) 0.0065(13)
N2 0.0384(17) 0.0465(17) 0.0478(17) 0.0148(14) -0.0132(13) -0.0129(14)
O1 0.0369(17) 0.142(3) 0.105(3) -0.076(2) -0.0050(16) -0.015(2)
O2 0.0393(13) 0.0416(13) 0.0373(13) 0.0009(10) -0.0133(10) -0.0125(11)
O3 0.0430(16) 0.0583(16) 0.0605(17) -0.0210(14) -0.0132(13) -0.0007(14)
O4 0.055(2) 0.072(2) 0.165(4) -0.050(2) -0.058(2) 0.0039(18)
O5 0.0347(14) 0.0422(14) 0.0559(15) 0.0205(11) -0.0145(11) -0.0078(11)
O6 0.0605(17) 0.0369(14) 0.0404(13) 0.0075(10) 0.0033(11) 0.0227(12)
O7 0.0394(15) 0.076(2) 0.0539(16) -0.0135(14) 0.0009(12) -0.0090(14)
O9 0.51(3) 0.202(14) 0.158(12) 0.030(11) 0.024(16) 0.133(19)

loop_
_atom_type_symbol
_atom_type_description
_atom_type_scat_dispersion_real
_atom_type_scat_dispersion_imag
_atom_type_scat_source
C C 0.0033 0.0016 'International Tables Vol C Tables 4.2.6.8 and 6.1.1.4'
H H 0.0000 0.0000 'International Tables Vol C Tables 4.2.6.8 and 6.1.1.4'
N N 0.0061 0.0033 'International Tables Vol C Tables 4.2.6.8 and 6.1.1.4'
O O 0.0106 0.0060 'International Tables Vol C Tables 4.2.6.8 and 6.1.1.4'
Co Co 0.3494 0.9721 'International Tables Vol C Tables 4.2.6.8 and 6.1.1.4'

loop_
_geom_angle_atom_site_label_1
_geom_angle_atom_site_label_2
_geom_angle_atom_site_label_3
_geom_angle
_geom_angle_site_symmetry_1
_geom_angle_site_symmetry_3
O5 C2 C18 108.3(2) . .
C9 C3 C8 120.6(3) . .
O6 C5 C18 106.8(2) . .
C13 C6 C11 118.7(3) . .
C9 C7 C20 120.7(3) . .
C15 C8 C3 119.1(3) . .
C15 C8 C10 120.2(3) . .
C3 C8 C10 120.6(3) . .
C7 C9 C3 119.4(3) . .
C7 C9 C14 121.2(3) . .
C3 C9 C14 119.3(3) . .
O4 C10 O3 121.7(4) . .
O4 C10 C8 121.0(4) . .
O3 C10 C8 117.4(3) . .
O5 C11 C17 117.1(3) . .
O5 C11 C6 125.6(3) . .
C17 C11 C6 117.4(3) . .
O6 C12 C19 125.0(3) . .
O6 C12 C16 117.1(3) . .
C19 C12 C16 118.0(3) . .
N2 C13 C6 125.1(3) . .
O1 C14 O2 125.3(3) . .
O1 C14 C9 117.8(3) . .
O2 C14 C9 116.8(3) . .
C8 C15 C20 120.5(3) . .
C30 C16 C12 119.0(3) . .
C21 C17 C11 119.1(4) . .
C2 C18 C2 111.8(4) 2_656 .
C2 C18 C5 107.69(17) 2_656 .
C2 C18 C5 109.27(17) . .
C2 C18 C5 109.27(17) 2_656 2_656
C2 C18 C5 107.69(17) . 2_656
C5 C18 C5 111.2(4) . 2_656
C29 C19 C12 118.7(3) . .
C7 C20 C15 119.6(4) . .
N2 C21 C17 124.9(4) . .
N1 C29 C19 124.1(4) . .
N1 C30 C16 123.9(3) . .
O3 Co1 O3 120.15(17) . 2_756
O3 Co1 N1 116.70(12) . 2_776
O3 Co1 N1 104.25(12) 2_756 2_776
O3 Co1 N1 104.25(11) . 1_575
O3 Co1 N1 116.70(11) 2_756 1_575
N1 Co1 N1 91.61(17) 2_776 1_575
O2 Co2 O2 180.00(6) . 3_666
O2 Co2 O7 88.17(9) . .
O2 Co2 O7 91.83(9) 3_666 .
O2 Co2 O7 91.83(9) . 3_666
O2 Co2 O7 88.17(9) 3_666 3_666
O7 Co2 O7 180.00(10) . 3_666
O2 Co2 N2 91.67(10) . 3_666
O2 Co2 N2 88.33(10) 3_666 3_666
O7 Co2 N2 90.51(12) . 3_666
O7 Co2 N2 89.49(12) 3_666 3_666
O2 Co2 N2 88.33(10) . .
O2 Co2 N2 91.67(10) 3_666 .
O7 Co2 N2 89.49(12) . .
O7 Co2 N2 90.51(12) 3_666 .
N2 Co2 N2 180.000(1) 3_666 .
C30 N1 C29 116.3(3) . .
C30 N1 Co1 124.8(2) . 1_535
C29 N1 Co1 118.0(2) . 1_535
C13 N2 C21 114.6(3) . .
C13 N2 Co2 121.6(2) . .
C21 N2 Co2 123.8(3) . .
C14 O2 Co2 128.6(2) . .
C10 O3 Co1 109.9(2) . .
C11 O5 C2 117.2(2) . .
C12 O6 C5 117.9(2) . .

loop_
_geom_bond_atom_site_label_1
_geom_bond_atom_site_label_2
_geom_bond_distance
_geom_bond_site_symmetry_2
O8 O8 1.62(2) 3_556
C2 O5 1.424(4) .
C2 C18 1.518(4) .
C3 C9 1.386(5) .
C3 C8 1.389(4) .
C5 O6 1.440(4) .
C5 C18 1.522(4) .
C6 C13 1.366(5) .
C6 C11 1.385(5) .
C7 C9 1.375(5) .
C7 C20 1.380(5) .
C8 C15 1.381(5) .
C8 C10 1.483(5) .
C9 C14 1.508(5) .
C10 O4 1.224(5) .
C10 O3 1.268(5) .
C11 O5 1.337(4) .
C11 C17 1.370(5) .
C12 O6 1.332(4) .
C12 C19 1.369(5) .
C12 C16 1.384(5) .
C13 N2 1.330(4) .
C14 O1 1.237(5) .
C14 O2 1.258(4) .
C15 C20 1.387(5) .
C16 C30 1.372(5) .
C17 C21 1.368(5) .
C18 C2 1.518(4) 2_656
C18 C5 1.522(4) 2_656
C19 C29 1.363(5) .
C21 N2 1.335(5) .
C29 N1 1.346(5) .
C30 N1 1.312(5) .
Co1 O3 1.942(2) .
Co1 O3 1.942(2) 2_756
Co1 N1 2.050(3) 2_776
Co1 N1 2.050(3) 1_575
Co2 O2 2.067(2) .
Co2 O2 2.067(2) 3_666
Co2 O7 2.154(3) .
Co2 O7 2.154(3) 3_666
Co2 N2 2.163(3) 3_666
Co2 N2 2.163(3) .
N1 Co1 2.050(3) 1_535
